data_4514580
loop_
_publ_author_name
'Hou, Yan'
'Chai, Dongfeng'
'Li, Bonan'
'Pang, Haijun'
'Ma, Huiyuan'
'Wang, Xinming'
'Tan, Lichao'

_publ_section_title
;
 Polyoxometalate-Incorporated Metallacalixarene@Graphene Composite
 Electrodes for High-Performance Supercapacitors.
;
_journal_issue 23
_journal_name_full 'ACS applied materials &amp; interfaces'
_journal_page_first 20845
_journal_page_last 20853
_journal_paper_doi 10.1021/acsami.9b04649
_journal_volume 11
_journal_year 2019
_chemical_formula_moiety 'C12 H17 Ag5 N18 O40 Si Mo12'
_chemical_formula_sum 'C12 H17 Ag5 Mo12 N18 O40 Si'
_chemical_formula_weight 2772.0672
_space_group_IT_number 162
_space_group_name_Hall '-P 3 2'
_space_group_name_H-M_alt 'P -3 1 m'
_symmetry_cell_setting hexagonal
_symmetry_space_group_name_Hall '-P 3 2'
_symmetry_space_group_name_H-M 'P -3 1 m'
_atom_sites_solution_hydrogens geom
_atom_sites_solution_primary direct
_atom_sites_solution_secondary difmap
_audit_creation_method SHELXL-97
_cell_angle_alpha 90.00
_cell_angle_beta 90.00
_cell_angle_gamma 120.00
_cell_formula_units_Z 1
_cell_length_a 12.157(5)
_cell_length_b 12.157(5)
_cell_length_c 10.457(5)
_cell_measurement_reflns_used 25
_cell_measurement_temperature 293(2)
_cell_measurement_theta_max 28.250
_cell_measurement_theta_min 7
_cell_volume 1338.4(10)
_computing_cell_refinement 'Bruker SMART'
_computing_data_collection 'Bruker SMART'
_computing_data_reduction 'Bruker SMART'
_computing_molecular_graphics 'Bruker SMART'
_computing_publication_material 'Bruker SMART'
_computing_structure_refinement 'SHELXL-97 (Sheldrick, 1997)'
_computing_structure_solution 'SHELXS-97 (Sheldrick, 1990)'
_diffrn_ambient_temperature 293(2)
_diffrn_measured_fraction_theta_full 0.990
_diffrn_measured_fraction_theta_max 0.990
_diffrn_measurement_device_type 'CCD area detector'
_diffrn_measurement_method 'phi and omega scans'
_diffrn_radiation_monochromator graphite
_diffrn_radiation_source 'fine-focus sealed tube'
_diffrn_radiation_type MoK\a
_diffrn_radiation_wavelength 0.71069
_diffrn_reflns_av_R_equivalents 0.0352
_diffrn_reflns_av_sigmaI/netI 0.0139
_diffrn_reflns_limit_h_max 16
_diffrn_reflns_limit_h_min -14
_diffrn_reflns_limit_k_max 16
_diffrn_reflns_limit_k_min -16
_diffrn_reflns_limit_l_max 13
_diffrn_reflns_limit_l_min -13
_diffrn_reflns_number 25238
_diffrn_reflns_theta_full 28.25
_diffrn_reflns_theta_max 28.25
_diffrn_reflns_theta_min 3.35
_exptl_absorpt_coefficient_mu 4.597
_exptl_absorpt_correction_T_max 0.479
_exptl_absorpt_correction_T_min 0.396
_exptl_absorpt_correction_type multi-scan
_exptl_absorpt_process_details '(SADABS; Sheldrick, 2003)'
_exptl_crystal_colour yellow
_exptl_crystal_density_diffrn 3.422
_exptl_crystal_density_method 'not measured'
_exptl_crystal_description block
_exptl_crystal_F_000 1279.2
_exptl_crystal_size_max 0.21
_exptl_crystal_size_mid 0.18
_exptl_crystal_size_min 0.16
_refine_diff_density_max 2.428
_refine_diff_density_min -1.541
_refine_diff_density_rms 0.264
_refine_ls_extinction_coef 0.0036(7)
_refine_ls_extinction_expression Fc^*^=kFc[1+0.001xFc^2^\l^3^/sin(2\q)]^-1/4^
_refine_ls_extinction_method SHELXL
_refine_ls_goodness_of_fit_ref 1.040
_refine_ls_hydrogen_treatment mixed
_refine_ls_matrix_type full
_refine_ls_number_parameters 88
_refine_ls_number_reflns 1189
_refine_ls_number_restraints 116
_refine_ls_restrained_S_all 1.075
_refine_ls_R_factor_all 0.0887
_refine_ls_R_factor_gt 0.0789
_refine_ls_shift/su_max 0.006
_refine_ls_shift/su_mean 0.001
_refine_ls_structure_factor_coef Fsqd
_refine_ls_weighting_details 'calc w=1/[\s^2^(Fo^2^)+(0.0582P)^2^+49.2541P] where P=(Fo^2^+2Fc^2^)/3'
_refine_ls_weighting_scheme calc
_refine_ls_wR_factor_gt 0.1763
_refine_ls_wR_factor_ref 0.1826
_reflns_number_gt 1037
_reflns_number_total 1197
_reflns_threshold_expression >2sigma(I)
_cod_data_source_file am9b04649_si_002.cif
_cod_data_source_block ha
_cod_depositor_comments
;
The following automatic conversions were performed:

'_symmetry_cell_setting' value 'Hexagonal' changed to 'hexagonal'
according to
/home/data/users/saulius/crontab/automatic-downloads/current/ACS/lib/dictionaries/cif_core.dic
dictionary named 'cif_core.dic' version 2.4.2 from 2011-04-26.

'_exptl_absorpt_correction_type' value 'Multi-scan' changed to
'multi-scan' according to
/home/data/users/saulius/crontab/automatic-downloads/current/ACS/lib/dictionaries/cif_core.dic
dictionary named 'cif_core.dic' version 2.4.2 from 2011-04-26.

Automatic conversion script
Id: cif_fix_values 4973 2017-02-22 13:04:09Z antanas 
;
_cod_original_cell_volume 1338.4(15)
_cod_original_sg_symbol_Hall -P32
_cod_original_sg_symbol_H-M 'P-31m  '
_cod_original_formula_sum 'C12 H17 Ag5 N18 O40 Si Mo12'
_cod_database_code 4514580

loop_
_symmetry_equiv_pos_as_xyz
'x, y, z'
'-y, x-y, z'
'-x+y, -x, z'
'-y, -x, -z'
'x, x-y, -z'
'-x+y, y, -z'
'-x, -y, -z'
'y, -x+y, -z'
'x-y, x, -z'
'y, x, z'
'-x, -x+y, z'
'x-y, -y, z'

loop_
_atom_site_label
_atom_site_type_symbol
_atom_site_fract_x
_atom_site_fract_y
_atom_site_fract_z
_atom_site_U_iso_or_equiv
_atom_site_adp_type
_atom_site_occupancy
_atom_site_symmetry_multiplicity
_atom_site_calc_flag
_atom_site_refinement_flags
Mo1 Mo 0.16658(12) 0.0000 0.72515(13) 0.0439(5) Uani 1 2 d SU
Mo2 Mo 0.16695(6) -0.16695(6) 1.0000 0.0406(5) Uani 1 2 d SU
Si1 Si 0.0000 0.0000 1.0000 0.0190(16) Uani 1 12 d SU
O1 O 0.2468(13) 0.0000 0.5979(14) 0.061(3) Uani 1 2 d SU
O2 O 0.2448(5) -0.2448(5) 1.0000 0.053(3) Uani 1 2 d SU
O5 O 0.0000 0.0000 0.845(4) 0.045(4) Uani 0.50 6 d SPU
O6 O 0.1256(15) 0.0000 0.9483(16) 0.020(3) Uani 0.50 2 d SPU
O4 O 0.3021(16) 0.0000 1.0306(14) 0.068(4) Uani 1 2 d SU
O7 O 0.0000 -0.1250(12) 0.6849(16) 0.061(3) Uani 1 2 d SU
O3 O 0.1782(11) -0.1251(9) 0.8235(10) 0.069(3) Uani 1 1 d U
Ag1 Ag 0.5559(4) -0.22205(18) 0.5000 0.0589(9) Uani 0.50 2 d SPU
Ag2 Ag 0.3333 -0.3333 0.7792(5) 0.0559(10) Uani 0.48 3 d SP
N2 N 0.4953(18) 0.0000 0.782(2) 0.086(7) Uani 1 2 d S
N1 N 0.5630(18) -0.0683(18) 0.6273(13) 0.094(6) Uani 1 1 d U
C1 C 0.4793(18) -0.1032(18) 0.7246(12) 0.063(4) Uani 1 1 d .
H1A H 0.4202 -0.1862 0.7473 0.076 Uiso 1 1 calc R

loop_
_atom_site_aniso_label
_atom_site_aniso_U_11
_atom_site_aniso_U_22
_atom_site_aniso_U_33
_atom_site_aniso_U_23
_atom_site_aniso_U_13
_atom_site_aniso_U_12
Mo1 0.0442(7) 0.0766(12) 0.0216(6) 0.000 0.0110(4) 0.0383(6)
Mo2 0.0388(7) 0.0388(7) 0.0612(9) 0.0090(6) 0.0090(6) 0.0322(7)
Si1 0.018(2) 0.018(2) 0.021(4) 0.000 0.000 0.0089(12)
O1 0.065(5) 0.057(5) 0.057(5) 0.000 0.011(4) 0.029(2)
O2 0.058(5) 0.058(5) 0.070(7) -0.010(5) -0.010(5) 0.047(6)
O5 0.045(5) 0.045(5) 0.045(7) 0.000 0.000 0.023(3)
O6 0.021(4) 0.019(5) 0.019(5) 0.000 -0.001(4) 0.010(3)
O4 0.090(6) 0.050(5) 0.051(6) 0.000 -0.017(5) 0.025(3)
O7 0.059(5) 0.048(4) 0.080(5) 0.003(4) 0.000 0.029(2)
O3 0.086(5) 0.036(4) 0.055(4) 0.006(4) -0.027(4) 0.009(4)
Ag1 0.071(2) 0.0573(14) 0.0527(17) -0.0127(12) 0.000 0.0356(11)
Ag2 0.0445(13) 0.0445(13) 0.079(3) 0.000 0.000 0.0222(6)
N2 0.076(9) 0.14(2) 0.063(13) 0.000 0.005(9) 0.071(12)
N1 0.116(13) 0.154(15) 0.054(7) -0.010(8) 0.010(8) 0.100(13)
C1 0.100(12) 0.091(12) 0.036(6) 0.005(7) 0.017(7) 0.076(11)

loop_
_atom_type_symbol
_atom_type_description
_atom_type_scat_dispersion_real
_atom_type_scat_dispersion_imag
_atom_type_scat_source
C C 0.0030 0.0020 'International Tables Vol C Tables 4.2.6.8 and 6.1.1.4'
H H 0.0000 0.0000 'International Tables Vol C Tables 4.2.6.8 and 6.1.1.4'
Ag Ag -0.8970 1.1010 'International Tables Vol C Tables 4.2.6.8 and 6.1.1.4'
Mo Mo -1.6830 0.6860 'International Tables Vol C Tables 4.2.6.8 and 6.1.1.4'
N N 0.0060 0.0030 'International Tables Vol C Tables 4.2.6.8 and 6.1.1.4'
O O 0.0110 0.0060 'International Tables Vol C Tables 4.2.6.8 and 6.1.1.4'
Si Si 0.0820 0.0700 'International Tables Vol C Tables 4.2.6.8 and 6.1.1.4'

loop_
_geom_angle_atom_site_label_1
_geom_angle_atom_site_label_2
_geom_angle_atom_site_label_3
_geom_angle
_geom_angle_site_symmetry_1
_geom_angle_site_symmetry_3
O1 Mo1 O7 102.6(6) . .
O1 Mo1 O7 102.6(6) . 2
O7 Mo1 O7 89.3(9) . 2
O1 Mo1 O3 99.0(6) . 12
O7 Mo1 O3 158.4(6) . 12
O7 Mo1 O3 87.4(6) 2 12
O1 Mo1 O3 99.0(6) . .
O7 Mo1 O3 87.4(6) . .
O7 Mo1 O3 158.4(6) 2 .
O3 Mo1 O3 87.9(6) 12 .
O1 Mo1 O5 158.0(11) . .
O7 Mo1 O5 62.9(7) . .
O7 Mo1 O5 62.9(7) 2 .
O3 Mo1 O5 96.8(8) 12 .
O3 Mo1 O5 96.8(8) . .
O1 Mo1 O6 155.8(7) . .
O7 Mo1 O6 94.5(6) . .
O7 Mo1 O6 94.5(6) 2 .
O3 Mo1 O6 64.5(5) 12 .
O3 Mo1 O6 64.5(5) . .
O5 Mo1 O6 46.2(10) . .
O2 Mo2 O4 100.2(6) . 8_557
O2 Mo2 O4 100.2(6) . .
O4 Mo2 O4 159.6(11) 8_557 .
O2 Mo2 O3 99.8(4) . .
O4 Mo2 O3 88.3(6) 8_557 .
O4 Mo2 O3 88.2(5) . .
O2 Mo2 O3 99.8(4) . 4_557
O4 Mo2 O3 88.2(5) 8_557 4_557
O4 Mo2 O3 88.3(6) . 4_557
O3 Mo2 O3 160.4(8) . 4_557
O2 Mo2 O6 156.9(4) . .
O4 Mo2 O6 96.3(7) 8_557 .
O4 Mo2 O6 64.2(6) . .
O3 Mo2 O6 64.5(6) . .
O3 Mo2 O6 96.8(6) 4_557 .
O2 Mo2 O6 156.9(4) . 8_557
O4 Mo2 O6 64.2(6) 8_557 8_557
O4 Mo2 O6 96.3(7) . 8_557
O3 Mo2 O6 96.8(6) . 8_557
O3 Mo2 O6 64.5(6) 4_557 8_557
O6 Mo2 O6 46.2(8) . 8_557
O5 Si1 O5 180.000(13) . 7_557
O5 Si1 O6 70.5(6) . 3
O5 Si1 O6 109.5(6) 7_557 3
O5 Si1 O6 109.5(6) . 9_557
O5 Si1 O6 70.5(6) 7_557 9_557
O6 Si1 O6 180.0(11) 3 9_557
O5 Si1 O6 109.5(6) . 8_557
O5 Si1 O6 70.5(6) 7_557 8_557
O6 Si1 O6 70.5(6) 3 8_557
O6 Si1 O6 109.5(6) 9_557 8_557
O5 Si1 O6 70.5(6) . .
O5 Si1 O6 109.5(6) 7_557 .
O6 Si1 O6 109.5(6) 3 .
O6 Si1 O6 70.5(6) 9_557 .
O6 Si1 O6 70.5(6) 8_557 .
O5 Si1 O6 109.5(6) . 7_557
O5 Si1 O6 70.5(6) 7_557 7_557
O6 Si1 O6 70.5(6) 3 7_557
O6 Si1 O6 109.5(6) 9_557 7_557
O6 Si1 O6 109.5(6) 8_557 7_557
O6 Si1 O6 180.000(1) . 7_557
O5 Si1 O6 70.5(6) . 2
O5 Si1 O6 109.5(6) 7_557 2
O6 Si1 O6 109.5(6) 3 2
O6 Si1 O6 70.5(6) 9_557 2
O6 Si1 O6 180.000(1) 8_557 2
O6 Si1 O6 109.5(6) . 2
O6 Si1 O6 70.5(6) 7_557 2
Mo1 O1 Ag1 121.6(3) . 2_545
Mo1 O1 Ag1 121.6(3) . 7_656
Ag1 O1 Ag1 115.8(5) 2_545 7_656
Si1 O5 Mo1 121.8(9) . 3
Si1 O5 Mo1 121.8(9) . .
Mo1 O5 Mo1 94.8(12) 3 .
Si1 O5 Mo1 121.8(9) . 2
Mo1 O5 Mo1 94.8(12) 3 2
Mo1 O5 Mo1 94.8(12) . 2
Si1 O6 Mo2 121.6(5) . 9_557
Si1 O6 Mo2 121.6(5) . .
Mo2 O6 Mo2 95.0(6) 9_557 .
Si1 O6 Mo1 121.5(9) . .
Mo2 O6 Mo1 95.1(5) 9_557 .
Mo2 O6 Mo1 95.1(5) . .
Mo2 O4 Mo2 136.3(10) . 9_557
Mo1 O7 Mo1 138.8(9) . 3
Mo1 O3 Mo2 135.7(7) . .
N1 Ag1 N1 176.2(10) 5_546 .
N1 Ag1 O1 75.8(5) 5_546 3_655
N1 Ag1 O1 101.3(5) . 3_655
N1 Ag1 O1 101.3(5) 5_546 7_656
N1 Ag1 O1 75.8(5) . 7_656
O1 Ag1 O1 82.3(7) 3_655 7_656
C1 Ag2 C1 115.0(2) 2_545 .
C1 Ag2 C1 115.0(2) 2_545 3_655
C1 Ag2 C1 115.0(2) . 3_655
C1 N2 C1 112(2) . 12
C1 N1 N1 105.8(11) . 12
C1 N1 Ag1 118.3(14) . .
N1 N1 Ag1 135.7(5) 12 .
N2 C1 N1 108.4(18) . .
N2 C1 Ag2 130.1(12) . .
N1 C1 Ag2 121.5(12) . .

loop_
_geom_bond_atom_site_label_1
_geom_bond_atom_site_label_2
_geom_bond_distance
_geom_bond_site_symmetry_2
Mo1 O1 1.650(14) .
Mo1 O7 1.874(6) .
Mo1 O7 1.874(6) 2
Mo1 O3 1.898(10) 12
Mo1 O3 1.898(10) .
Mo1 O5 2.38(2) .
Mo1 O6 2.386(17) .
Mo2 O2 1.639(11) .
Mo2 O4 1.894(7) 8_557
Mo2 O4 1.894(7) .
Mo2 O3 1.902(10) .
Mo2 O3 1.902(10) 4_557
Mo2 O6 2.384(12) .
Mo2 O6 2.384(12) 8_557
Si1 O5 1.62(5) .
Si1 O5 1.62(5) 7_557
Si1 O6 1.620(18) 3
Si1 O6 1.620(18) 9_557
Si1 O6 1.620(18) 8_557
Si1 O6 1.620(18) .
Si1 O6 1.620(18) 7_557
Si1 O6 1.620(18) 2
O1 Ag1 2.759(8) 2_545
O1 Ag1 2.759(8) 7_656
O5 Mo1 2.38(2) 3
O5 Mo1 2.38(2) 2
O6 Mo2 2.384(12) 9_557
O4 Mo2 1.894(7) 9_557
O7 Mo1 1.874(6) 3
Ag1 N1 2.261(15) 5_546
Ag1 N1 2.261(15) .
Ag1 O1 2.759(8) 3_655
Ag1 O1 2.759(8) 7_656
Ag2 C1 2.517(19) 2_545
Ag2 C1 2.517(19) .
Ag2 C1 2.517(19) 3_655
N2 C1 1.314(19) .
N2 C1 1.314(19) 12
N1 C1 1.35(2) .
N1 N1 1.44(4) 12
